data_7244039
loop_
_publ_author_name
'Zhoujin, Yunping'
'Li, Yuping'
'Zhang, Mingtao'
'Parkin, Sean'
'Guo, Ju'
'Li, Tonglei'
'Yu, Faquan'
'Long, Sihui'

_publ_section_title
;
 Polymorphism and cocrystal salt formation of
 2-((2,6-dichlorophenyl)amino)benzoic acid, harvest of a second form of
 2-((2,6-dimethylphenyl)amino)benzoic acid, and isomorphism between the
 two systems
;
_journal_issue 3
_journal_name_full CrystEngComm
_journal_page_first 681
_journal_page_last 690
_journal_paper_doi 10.1039/D1CE01407B
_journal_volume 24
_journal_year 2022
_chemical_formula_moiety 'C15 H15 N O2'
_chemical_formula_sum 'C15 H15 N O2'
_chemical_formula_weight 241.28
_space_group_crystal_system monoclinic
_space_group_IT_number 14
_space_group_name_Hall '-P 2ybc'
_space_group_name_H-M_alt 'P 1 21/c 1'
_atom_sites_solution_hydrogens geom
_atom_sites_solution_primary dual
_audit_creation_date 2021-07-25
_audit_creation_method
;
Olex2 1.3-ac4
(compiled 2019.04.23 svn.r3594 for Rigaku Oxford Diffraction, GUI svn.r5739)
;
_audit_update_record
;
2021-10-13 deposited with the CCDC.	2021-12-10 downloaded from the CCDC.
;
_cell_angle_alpha 90
_cell_angle_beta 108.3051(17)
_cell_angle_gamma 90
_cell_formula_units_Z 4
_cell_length_a 11.66720(18)
_cell_length_b 7.41660(10)
_cell_length_c 15.6676(3)
_cell_measurement_reflns_used 6015
_cell_measurement_temperature 300.43(10)
_cell_measurement_theta_max 77.2920
_cell_measurement_theta_min 2.9530
_cell_volume 1287.13(4)
_computing_cell_refinement 'CrysAlisPro 1.171.41.103a (Rigaku OD, 2021)'
_computing_data_collection 'CrysAlisPro 1.171.41.103a (Rigaku OD, 2021)'
_computing_data_reduction 'CrysAlisPro 1.171.41.103a (Rigaku OD, 2021)'
_computing_molecular_graphics 'Olex2 (Dolomanov et al., 2009)'
_computing_publication_material 'Olex2 (Dolomanov et al., 2009)'
_computing_structure_refinement 'ShelXL (Sheldrick, 2015)'
_computing_structure_solution 'ShelXT (Sheldrick, 2015)'
_diffrn_ambient_environment air
_diffrn_ambient_temperature 300.43(10)
_diffrn_detector 'Hybrid Pixel Array Detector'
_diffrn_detector_area_resol_mean 10.0000
_diffrn_detector_type HyPix
_diffrn_measured_fraction_theta_full 0.989
_diffrn_measured_fraction_theta_max 0.930
_diffrn_measurement_details
;
List of Runs (angles in degrees, time in seconds):

  # Type    Start    End  Width  t~exp~   \w     \q     \k     \f   Frames
#--------------------------------------------------------------------------
  1  \w     46.00 120.00   0.50    0.05    --   47.57  72.00-156.00  148
  2  \w     88.00 167.00   0.50    0.05    --  107.75  72.00-156.00  158
  3  \w    130.00 174.00   0.50    0.05    --  107.75  37.00  90.00   88
  4  \w     97.00 168.00   0.50    0.05    --  107.75  57.00 150.00  142
  5  \w      8.00  34.00   0.50    0.05    --   47.57 -72.00  72.00   52
  6  \w    -65.00 -39.00   0.50    0.05    --  -47.57  72.00-156.00   52
  7  \w    -36.00  23.00   0.50    0.05    --  -47.57  72.00-156.00  118
  8  \w    -24.00  23.00   0.50    0.05    --   47.57 -19.00 -90.00   94
  9  \w     62.00 104.00   0.50    0.05    --  107.75 -99.00 -90.00   84
 10  \w    -24.00  11.00   0.50    0.05    --   47.57 -19.00  60.00   70
 11  \w     35.00  83.00   0.50    0.05    --  107.75 -72.00  72.00   96
 12  \w     35.00  60.00   0.50    0.05    --  107.75 -57.00  90.00   50
 13  \w     36.00  62.00   0.50    0.05    --  107.75 -57.00   0.00   52
 14  \w     35.00  61.00   0.50    0.05    --  107.75 -57.00-120.00   52
 15  \w    -93.00 -27.00   0.50    0.05    -- -100.00  72.00-156.00  132
 16  \w    -66.00 -28.00   0.50    0.05    -- -100.00  57.00 -30.00   76
 17  \w    -69.00 -30.00   0.50    0.05    -- -100.00  57.00  30.00   78
 18  \w    -65.00 -39.00   0.50    0.05    -- -100.00  57.00  60.00   52
 19  \w    -60.00 -34.00   0.50    0.05    -- -100.00  57.00 150.00   52
 20  \w   -129.00 -93.00   0.50    0.05    -- -100.00 -19.00 120.00   72
 21  \w   -173.00-144.00   0.50    0.05    -- -100.00 -19.00 120.00   58
 22  \w   -157.00-130.00   0.50    0.05    -- -100.00 -72.00  72.00   54
 23  \w    -73.00 -27.00   0.50    0.05    --  -47.57 -72.00  72.00   92
;
_diffrn_measurement_device 'four-circle diffractometer'
_diffrn_measurement_device_type 'ROD, Synergy Custom system, HyPix'
_diffrn_measurement_method '\w scans'
_diffrn_orient_matrix_type 'CrysAlisPro convention (1999,Acta A55,543-557)'
_diffrn_orient_matrix_UB_11 -0.1070291000
_diffrn_orient_matrix_UB_12 -0.1201963000
_diffrn_orient_matrix_UB_13 -0.0513382000
_diffrn_orient_matrix_UB_21 -0.0182444000
_diffrn_orient_matrix_UB_22 0.1152811000
_diffrn_orient_matrix_UB_23 -0.0850320000
_diffrn_orient_matrix_UB_31 0.0870113000
_diffrn_orient_matrix_UB_32 -0.1241543000
_diffrn_orient_matrix_UB_33 -0.0290915000
_diffrn_radiation_monochromator mirror
_diffrn_radiation_probe x-ray
_diffrn_radiation_type 'Cu K\a'
_diffrn_radiation_wavelength 1.54184
_diffrn_reflns_av_R_equivalents 0.0139
_diffrn_reflns_av_unetI/netI 0.0127
_diffrn_reflns_Laue_measured_fraction_full 0.989
_diffrn_reflns_Laue_measured_fraction_max 0.930
_diffrn_reflns_limit_h_max 14
_diffrn_reflns_limit_h_min -13
_diffrn_reflns_limit_k_max 6
_diffrn_reflns_limit_k_min -9
_diffrn_reflns_limit_l_max 18
_diffrn_reflns_limit_l_min -19
_diffrn_reflns_number 8348
_diffrn_reflns_point_group_measured_fraction_full 0.989
_diffrn_reflns_point_group_measured_fraction_max 0.930
_diffrn_reflns_theta_full 67.684
_diffrn_reflns_theta_max 77.457
_diffrn_reflns_theta_min 3.991
_diffrn_source 'Rotating-anode X-ray tube'
_diffrn_source_type 'Rigaku (Cu) X-ray Source'
_exptl_absorpt_coefficient_mu 0.665
_exptl_absorpt_correction_T_max 1.00000
_exptl_absorpt_correction_T_min 0.73751
_exptl_absorpt_correction_type multi-scan
_exptl_absorpt_process_details
;
CrysAlisPro 1.171.41.103a (Rigaku Oxford Diffraction, 2021)
Empirical absorption correction using spherical harmonics,
implemented in SCALE3 ABSPACK scaling algorithm.
;
_exptl_crystal_colour 'clear light colourless'
_exptl_crystal_colour_lustre clear
_exptl_crystal_colour_modifier light
_exptl_crystal_colour_primary colourless
_exptl_crystal_density_diffrn 1.245
_exptl_crystal_description block
_exptl_crystal_F_000 512
_exptl_crystal_size_max 0.06
_exptl_crystal_size_mid 0.05
_exptl_crystal_size_min 0.03
_refine_diff_density_max 0.234
_refine_diff_density_min -0.156
_refine_diff_density_rms 0.028
_refine_ls_extinction_coef 0.019(2)
_refine_ls_extinction_expression Fc^*^=kFc[1+0.001xFc^2^\l^3^/sin(2\q)]^-1/4^
_refine_ls_extinction_method 'SHELXL-2018/3 (Sheldrick 2018)'
_refine_ls_goodness_of_fit_ref 1.069
_refine_ls_hydrogen_treatment constr
_refine_ls_matrix_type full
_refine_ls_number_parameters 167
_refine_ls_number_reflns 2546
_refine_ls_number_restraints 0
_refine_ls_restrained_S_all 1.069
_refine_ls_R_factor_all 0.0460
_refine_ls_R_factor_gt 0.0424
_refine_ls_shift/su_max 0.000
_refine_ls_shift/su_mean 0.000
_refine_ls_structure_factor_coef Fsqd
_refine_ls_weighting_details 'w=1/[\s^2^(Fo^2^)+(0.0656P)^2^+0.2139P] where P=(Fo^2^+2Fc^2^)/3'
_refine_ls_weighting_scheme calc
_refine_ls_wR_factor_gt 0.1222
_refine_ls_wR_factor_ref 0.1255
_reflns_Friedel_coverage 0.000
_reflns_number_gt 2267
_reflns_number_total 2546
_reflns_threshold_expression 'I > 2\s(I)'
_cod_data_source_file d1ce01407b2.cif
_cod_data_source_block HDMPA-II
_cod_depositor_comments 'Adding full bibliography for 7244038--7244041.cif.'
_cod_database_code 7244039
_shelx_shelxl_version_number 2018/3
_shelx_space_group_comment
;
The symmetry employed for this shelxl refinement is uniquely defined
by the following loop, which should always be used as a source of
symmetry information in preference to the above space-group names.
They are only intended as comments.
;
_shelx_estimated_absorpt_t_max 0.980
_shelx_estimated_absorpt_t_min 0.961
_reflns_odcompleteness_completeness 99.12
_reflns_odcompleteness_iscentric 1
_reflns_odcompleteness_theta 66.97
_olex2_refinement_description
;
1. Fixed Uiso
 At 1.2 times of:
  All C(H) groups, All N(H) groups
 At 1.5 times of:
  All C(H,H,H) groups, All O(H) groups
2.a Aromatic/amide H refined with riding coordinates:
 N1(H1), C3(H3), C4(H4), C5(H5), C6(H6), C10(H10), C11(H11), C12(H12)
2.b Idealised Me refined as rotating group:
 C14(H14A,H14B,H14C), C15(H15A,H15B,H15C)
2.c Idealised tetrahedral OH refined as rotating group:
 O2(H2)
;
_olex2_submission_special_instructions 'No special instructions were received'
_oxdiff_exptl_absorpt_empirical_details
;
Empirical correction (ABSPACK) includes:
- Absorption correction using spherical harmonics
- Frame scaling
;
_oxdiff_exptl_absorpt_empirical_full_max 1.509
_oxdiff_exptl_absorpt_empirical_full_min 0.691

loop_
_space_group_symop_operation_xyz
'x, y, z'
'-x, y+1/2, -z+1/2'
'-x, -y, -z'
'x, -y-1/2, z-1/2'

loop_
_atom_site_label
_atom_site_type_symbol
_atom_site_fract_x
_atom_site_fract_y
_atom_site_fract_z
_atom_site_U_iso_or_equiv
_atom_site_adp_type
_atom_site_occupancy
_atom_site_site_symmetry_order
_atom_site_calc_flag
_atom_site_refinement_flags_posn
_atom_site_refinement_flags_adp
_atom_site_refinement_flags_occupancy
_atom_site_disorder_assembly
_atom_site_disorder_group
O1 O 0.88143(9) 0.06375(16) 0.52808(8) 0.0731(4) Uani 1 1 d . . . . .
O2 O 1.05352(9) 0.21375(16) 0.55287(8) 0.0699(4) Uani 1 1 d . . . . .
H2 H 1.068960 0.126901 0.525987 0.105 Uiso 1 1 calc GR . . . .
N1 N 0.72161(10) 0.19072(15) 0.60608(8) 0.0554(3) Uani 1 1 d . . . . .
H1 H 0.745963 0.096520 0.584794 0.067 Uiso 1 1 calc R . . . .
C1 C 0.90583(11) 0.34502(17) 0.60504(8) 0.0451(3) Uani 1 1 d . . . . .
C2 C 0.79760(11) 0.33635(17) 0.62790(8) 0.0448(3) Uani 1 1 d . . . . .
C3 C 0.77107(12) 0.48220(19) 0.67544(10) 0.0547(4) Uani 1 1 d . . . . .
H3 H 0.701439 0.478853 0.692287 0.066 Uiso 1 1 calc R . . . .
C4 C 0.84531(14) 0.6295(2) 0.69764(11) 0.0656(4) Uani 1 1 d . . . . .
H4 H 0.825550 0.723700 0.729618 0.079 Uiso 1 1 calc R . . . .
C5 C 0.94944(14) 0.6404(2) 0.67322(11) 0.0671(4) Uani 1 1 d . . . . .
H5 H 0.998554 0.741954 0.687292 0.080 Uiso 1 1 calc R . . . .
C6 C 0.97854(12) 0.4987(2) 0.62799(9) 0.0566(4) Uani 1 1 d . . . . .
H6 H 1.048778 0.504846 0.612032 0.068 Uiso 1 1 calc R . . . .
C7 C 0.94403(11) 0.19622(19) 0.55881(9) 0.0503(3) Uani 1 1 d . . . . .
C8 C 0.60446(11) 0.18614(16) 0.61660(9) 0.0467(3) Uani 1 1 d . . . . .
C9 C 0.50384(12) 0.22022(17) 0.54181(9) 0.0506(3) Uani 1 1 d . . . . .
C10 C 0.38988(12) 0.2077(2) 0.55201(11) 0.0596(4) Uani 1 1 d . . . . .
H10 H 0.321732 0.230061 0.503051 0.072 Uiso 1 1 calc R . . . .
C11 C 0.37669(13) 0.1625(2) 0.63375(11) 0.0657(4) Uani 1 1 d . . . . .
H11 H 0.299908 0.153152 0.639400 0.079 Uiso 1 1 calc R . . . .
C12 C 0.47640(13) 0.1313(2) 0.70675(10) 0.0617(4) Uani 1 1 d . . . . .
H12 H 0.466396 0.102087 0.761697 0.074 Uiso 1 1 calc R . . . .
C13 C 0.59224(12) 0.14265(19) 0.70007(9) 0.0523(3) Uani 1 1 d . . . . .
C14 C 0.51756(17) 0.2705(2) 0.45267(10) 0.0686(4) Uani 1 1 d . . . . .
H14A H 0.567748 0.375603 0.459765 0.103 Uiso 1 1 calc GR . . . .
H14B H 0.439575 0.295745 0.410519 0.103 Uiso 1 1 calc GR . . . .
H14C H 0.554134 0.172402 0.430762 0.103 Uiso 1 1 calc GR . . . .
C15 C 0.70036(14) 0.1070(3) 0.78108(11) 0.0739(5) Uani 1 1 d . . . . .
H15A H 0.762816 0.051351 0.762361 0.111 Uiso 1 1 calc GR . . . .
H15B H 0.677717 0.028055 0.821643 0.111 Uiso 1 1 calc GR . . . .
H15C H 0.729479 0.218777 0.810910 0.111 Uiso 1 1 calc GR . . . .

loop_
_atom_site_aniso_label
_atom_site_aniso_U_11
_atom_site_aniso_U_22
_atom_site_aniso_U_33
_atom_site_aniso_U_23
_atom_site_aniso_U_13
_atom_site_aniso_U_12
O1 0.0516(6) 0.0748(7) 0.1092(9) -0.0391(6) 0.0487(6) -0.0140(5)
O2 0.0470(6) 0.0807(8) 0.0959(8) -0.0295(6) 0.0424(5) -0.0115(5)
N1 0.0474(6) 0.0506(6) 0.0822(8) -0.0164(6) 0.0403(6) -0.0048(5)
C1 0.0378(6) 0.0534(7) 0.0466(6) -0.0032(5) 0.0169(5) -0.0007(5)
C2 0.0391(6) 0.0493(7) 0.0494(6) -0.0027(5) 0.0187(5) 0.0018(5)
C3 0.0463(7) 0.0570(8) 0.0668(8) -0.0111(6) 0.0265(6) 0.0013(6)
C4 0.0618(9) 0.0594(8) 0.0784(10) -0.0235(7) 0.0261(7) -0.0024(7)
C5 0.0584(9) 0.0621(9) 0.0823(10) -0.0194(8) 0.0243(8) -0.0168(7)
C6 0.0447(7) 0.0666(8) 0.0618(8) -0.0080(7) 0.0216(6) -0.0099(6)
C7 0.0381(6) 0.0627(8) 0.0565(7) -0.0065(6) 0.0242(5) -0.0024(6)
C8 0.0420(6) 0.0428(6) 0.0637(8) -0.0092(5) 0.0285(6) -0.0022(5)
C9 0.0535(7) 0.0429(7) 0.0602(7) -0.0067(5) 0.0244(6) 0.0008(5)
C10 0.0440(7) 0.0602(8) 0.0726(9) -0.0096(7) 0.0155(6) 0.0014(6)
C11 0.0429(7) 0.0780(10) 0.0855(10) -0.0202(8) 0.0337(7) -0.0082(7)
C12 0.0559(8) 0.0763(10) 0.0649(8) -0.0116(7) 0.0364(7) -0.0112(7)
C13 0.0454(7) 0.0580(8) 0.0588(7) -0.0070(6) 0.0238(6) -0.0032(6)
C14 0.0878(11) 0.0592(9) 0.0652(9) 0.0018(7) 0.0332(8) 0.0032(8)
C15 0.0615(9) 0.0912(12) 0.0678(9) 0.0059(8) 0.0185(7) 0.0010(8)

loop_
_atom_type_symbol
_atom_type_description
_atom_type_scat_dispersion_real
_atom_type_scat_dispersion_imag
_atom_type_scat_source
C C 0.0181 0.0091 'International Tables Vol C Tables 4.2.6.8 and 6.1.1.4'
H H 0.0000 0.0000 'International Tables Vol C Tables 4.2.6.8 and 6.1.1.4'
N N 0.0311 0.0180 'International Tables Vol C Tables 4.2.6.8 and 6.1.1.4'
O O 0.0492 0.0322 'International Tables Vol C Tables 4.2.6.8 and 6.1.1.4'

loop_
_geom_angle_atom_site_label_1
_geom_angle_atom_site_label_2
_geom_angle_atom_site_label_3
_geom_angle
_geom_angle_site_symmetry_1
_geom_angle_site_symmetry_3
_geom_angle_publ_flag
C2 N1 C8 123.89(10) . . ?
C2 C1 C7 121.62(11) . . ?
C6 C1 C2 119.21(11) . . ?
C6 C1 C7 119.16(11) . . ?
N1 C2 C1 122.01(11) . . ?
N1 C2 C3 120.47(11) . . ?
C3 C2 C1 117.51(11) . . ?
C4 C3 C2 121.52(12) . . ?
C3 C4 C5 121.05(13) . . ?
C6 C5 C4 118.67(13) . . ?
C5 C6 C1 122.00(13) . . ?
O1 C7 O2 121.47(12) . . ?
O1 C7 C1 124.10(11) . . ?
O2 C7 C1 114.43(11) . . ?
C9 C8 N1 118.80(11) . . ?
C9 C8 C13 121.40(11) . . ?
C13 C8 N1 119.77(12) . . ?
C8 C9 C14 121.20(12) . . ?
C10 C9 C8 118.25(13) . . ?
C10 C9 C14 120.54(13) . . ?
C11 C10 C9 120.83(13) . . ?
C12 C11 C10 120.20(13) . . ?
C11 C12 C13 121.15(14) . . ?
C8 C13 C15 121.66(12) . . ?
C12 C13 C8 118.15(13) . . ?
C12 C13 C15 120.18(13) . . ?

loop_
_geom_bond_atom_site_label_1
_geom_bond_atom_site_label_2
_geom_bond_distance
_geom_bond_site_symmetry_2
_geom_bond_publ_flag
O1 C7 1.2287(16) . ?
O2 C7 1.3161(14) . ?
N1 C2 1.3708(17) . ?
N1 C8 1.4276(14) . ?
C1 C2 1.4182(16) . ?
C1 C6 1.3990(19) . ?
C1 C7 1.4642(18) . ?
C2 C3 1.4019(18) . ?
C3 C4 1.369(2) . ?
C4 C5 1.386(2) . ?
C5 C6 1.368(2) . ?
C8 C9 1.3968(19) . ?
C8 C13 1.3971(19) . ?
C9 C10 1.3912(19) . ?
C9 C14 1.502(2) . ?
C10 C11 1.378(2) . ?
C11 C12 1.371(2) . ?
C12 C13 1.3905(18) . ?
C13 C15 1.506(2) . ?
